data_7100802
_journal_name_full 'Chemical Communications'
_journal_paper_doi 10.1039/b515009d
_journal_year 2006
_chemical_formula_sum 'C42 H46 N2 O6'
_chemical_formula_weight 674.81
_space_group_IT_number 19
_symmetry_cell_setting orthorhombic
_symmetry_space_group_name_Hall 'P 2ac 2ab'
_symmetry_space_group_name_H-M 'P 21 21 21'
_cell_angle_alpha 90.00
_cell_angle_beta 90.00
_cell_angle_gamma 90.00
_cell_formula_units_Z 4
_cell_length_a 9.6692(5)
_cell_length_b 18.7489(11)
_cell_length_c 19.8331(11)
_cell_measurement_temperature 100(2)
_cell_volume 3595.5(3)
_diffrn_ambient_temperature 100(2)
_exptl_crystal_density_diffrn 1.247
_cod_depositor_comments
;
The following automatic conversions were performed:
'_symmetry_cell_setting' value 'Orthorhombic' changed to 'orthorhombic'
according to '/home/saulius/struct/CIF-dictionaries/cif_core.dic'
dictionary named 'cif_core.dic' version 2.4.1 from 2010-06-29.

Automatic conversion script
Id: cif_fix_enum 1527 2010-12-29 10:47:43Z saulius 
;
_cod_database_code 7100802

loop_
_symmetry_equiv_pos_as_xyz
'x, y, z'
'-x+1/2, -y, z+1/2'
'x+1/2, -y+1/2, -z'
'-x, y+1/2, -z+1/2'

loop_
_atom_site_label
_atom_site_type_symbol
_atom_site_fract_x
_atom_site_fract_y
_atom_site_fract_z
_atom_site_U_iso_or_equiv
_atom_site_adp_type
_atom_site_occupancy
_atom_site_symmetry_multiplicity
_atom_site_calc_flag
_atom_site_refinement_flags
_atom_site_disorder_assembly
_atom_site_disorder_group
C1 C 0.5081(3) 0.90471(13) 0.63946(12) 0.0176(5) Uani 1 1 d . . .
C2 C 0.3716(3) 0.88747(13) 0.65276(13) 0.0199(5) Uani 1 1 d . . .
C3 C 0.3348(3) 0.85474(14) 0.71462(13) 0.0247(6) Uani 1 1 d . . .
H3 H 0.2423 0.8451 0.7235 0.030 Uiso 1 1 calc R . .
C4 C 0.4319(3) 0.83716(15) 0.76112(14) 0.0281(6) Uani 1 1 d . . .
H4 H 0.4050 0.8174 0.8021 0.034 Uiso 1 1 calc R . .
C5 C 0.5735(3) 0.84868(14) 0.74758(14) 0.0243(6) Uani 1 1 d . . .
C6 C 0.6784(3) 0.82645(16) 0.79357(15) 0.0313(7) Uani 1 1 d . . .
H6 H 0.6536 0.8055 0.8343 0.038 Uiso 1 1 calc R . .
C7 C 0.8135(3) 0.83554(17) 0.77857(16) 0.0355(7) Uani 1 1 d . . .
H7 H 0.8805 0.8197 0.8087 0.043 Uiso 1 1 calc R . .
C8 C 0.8540(3) 0.86839(15) 0.71859(15) 0.0304(7) Uani 1 1 d . . .
H8 H 0.9475 0.8739 0.7088 0.036 Uiso 1 1 calc R . .
C9 C 0.7558(3) 0.89259(14) 0.67400(14) 0.0232(6) Uani 1 1 d . . .
H9 H 0.7835 0.9157 0.6348 0.028 Uiso 1 1 calc R . .
C10 C 0.6132(3) 0.88278(13) 0.68692(13) 0.0201(5) Uani 1 1 d . . .
C11 C 0.2597(3) 0.89625(14) 0.60078(13) 0.0223(5) Uani 1 1 d . . .
C12 C 0.5528(3) 0.94479(14) 0.57861(13) 0.0193(5) Uani 1 1 d . . .
C13 C 0.6130(2) 0.91161(14) 0.52404(13) 0.0194(5) Uani 1 1 d . . .
C14 C 0.6557(3) 0.95142(15) 0.46704(14) 0.0244(6) Uani 1 1 d . . .
H14 H 0.6975 0.9282 0.4310 0.029 Uiso 1 1 calc R . .
C15 C 0.6365(3) 1.02307(15) 0.46441(14) 0.0284(6) Uani 1 1 d . . .
H15 H 0.6612 1.0480 0.4257 0.034 Uiso 1 1 calc R . .
C16 C 0.5793(3) 1.06016(15) 0.52000(15) 0.0286(6) Uani 1 1 d . . .
C17 C 0.5625(4) 1.13533(16) 0.51988(18) 0.0393(8) Uani 1 1 d . . .
H17 H 0.5856 1.1613 0.4815 0.047 Uiso 1 1 calc R . .
C18 C 0.5131(4) 1.16982(16) 0.57497(18) 0.0409(8) Uani 1 1 d . . .
H18 H 0.5030 1.2191 0.5742 0.049 Uiso 1 1 calc R . .
C19 C 0.4774(3) 1.13153(16) 0.63287(17) 0.0364(7) Uani 1 1 d . . .
H19 H 0.4447 1.1557 0.6705 0.044 Uiso 1 1 calc R . .
C20 C 0.4900(3) 1.05907(15) 0.63479(15) 0.0284(6) Uani 1 1 d . . .
H20 H 0.4651 1.0344 0.6737 0.034 Uiso 1 1 calc R . .
C21 C 0.5402(3) 1.02127(14) 0.57884(14) 0.0229(6) Uani 1 1 d . . .
C22 C 0.6324(3) 0.83240(14) 0.52304(12) 0.0193(5) Uani 1 1 d . . .
C23 C 0.4188(3) 0.11635(14) 0.92470(13) 0.0189(5) Uani 1 1 d . . .
H23 H 0.3895 0.0690 0.9400 0.023 Uiso 1 1 calc R . .
C24 C 0.5286(3) 0.10701(14) 0.87115(13) 0.0200(5) Uani 1 1 d . . .
C25 C 0.5654(3) 0.03891(15) 0.84985(14) 0.0253(6) Uani 1 1 d . . .
H25 H 0.5207 -0.0006 0.8679 0.030 Uiso 1 1 calc R . .
C26 C 0.6678(3) 0.02958(16) 0.80207(15) 0.0303(7) Uani 1 1 d . . .
H26 H 0.6926 -0.0161 0.7885 0.036 Uiso 1 1 calc R . .
C27 C 0.7333(3) 0.08818(17) 0.77440(14) 0.0310(7) Uani 1 1 d . . .
H27 H 0.8023 0.0819 0.7423 0.037 Uiso 1 1 calc R . .
C28 C 0.6963(3) 0.15597(17) 0.79438(14) 0.0285(6) Uani 1 1 d . . .
H28 H 0.7398 0.1953 0.7753 0.034 Uiso 1 1 calc R . .
C29 C 0.5945(3) 0.16582(15) 0.84290(13) 0.0232(6) Uani 1 1 d . . .
H29 H 0.5705 0.2116 0.8565 0.028 Uiso 1 1 calc R . .
C30 C 0.2921(3) 0.15522(14) 0.89505(13) 0.0192(5) Uani 1 1 d . . .
H30 H 0.3241 0.1986 0.8724 0.023 Uiso 1 1 calc R . .
C31 C 0.2230(3) 0.10782(14) 0.84338(13) 0.0213(5) Uani 1 1 d . . .
C32 C 0.2280(3) 0.12609(17) 0.77628(15) 0.0334(7) Uani 1 1 d . . .
H32 H 0.2687 0.1689 0.7634 0.040 Uiso 1 1 calc R . .
C33 C 0.1729(4) 0.0812(2) 0.72773(17) 0.0433(8) Uani 1 1 d . . .
H33 H 0.1795 0.0935 0.6824 0.052 Uiso 1 1 calc R . .
C34 C 0.1087(3) 0.0190(2) 0.74590(17) 0.0413(8) Uani 1 1 d . . .
H34 H 0.0702 -0.0105 0.7132 0.050 Uiso 1 1 calc R . .
C35 C 0.1018(3) 0.00033(18) 0.81314(18) 0.0420(8) Uani 1 1 d . . .
H35 H 0.0591 -0.0420 0.8259 0.050 Uiso 1 1 calc R . .
C36 C 0.1585(3) 0.04477(17) 0.86178(16) 0.0338(7) Uani 1 1 d . . .
H36 H 0.1531 0.0322 0.9071 0.041 Uiso 1 1 calc R . .
N1 N 0.1910(2) 0.17602(12) 0.94906(11) 0.0202(5) Uani 1 1 d . . .
H1A H 0.1092 0.1853 0.9305 0.030 Uiso 1 1 calc R . .
H1B H 0.2217 0.2147 0.9703 0.030 Uiso 1 1 calc R . .
H1C H 0.1824 0.1404 0.9784 0.030 Uiso 1 1 calc R . .
N2 N 0.4771(2) 0.15614(11) 0.98389(10) 0.0185(4) Uani 1 1 d . . .
H2A H 0.5668 0.1464 0.9879 0.028 Uiso 1 1 calc R . .
H2B H 0.4331 0.1429 1.0213 0.028 Uiso 1 1 calc R . .
H2C H 0.4659 0.2028 0.9776 0.028 Uiso 1 1 calc R . .
O1 O 0.53510(18) 0.79419(9) 0.54439(9) 0.0213(4) Uani 1 1 d . . .
O2 O 0.74421(19) 0.80814(9) 0.49934(10) 0.0236(4) Uani 1 1 d . . .
O3 O 0.28556(19) 0.92965(10) 0.54728(9) 0.0240(4) Uani 1 1 d . . .
O4 O 0.1456(2) 0.86575(11) 0.61157(10) 0.0314(5) Uani 1 1 d . . .
O6 O 0.9602(2) 0.22839(13) 0.87663(11) 0.0333(5) Uani 1 1 d . . .
C41 C -0.0209(7) 0.0250(3) 0.5604(3) 0.0469(16) Uiso 0.584(5) 1 d PD A 1
H41A H 0.0316 -0.0111 0.5834 0.070 Uiso 0.584(5) 1 calc PR A 1
H41B H -0.0687 0.0040 0.5229 0.070 Uiso 0.584(5) 1 calc PR A 1
H41C H -0.0868 0.0455 0.5909 0.070 Uiso 0.584(5) 1 calc PR A 1
C42 C 0.0747(6) 0.0819(3) 0.5354(3) 0.0293(13) Uiso 0.584(5) 1 d PD A 1
H42 H 0.1281 0.1000 0.5737 0.035 Uiso 0.584(5) 1 calc PR A 1
C43 C 0.0167(8) 0.1443(3) 0.4975(4) 0.0532(18) Uiso 0.584(5) 1 d PD A 1
H43A H -0.0281 0.1276 0.4567 0.064 Uiso 0.584(5) 1 calc PR A 1
H43B H 0.0913 0.1761 0.4846 0.064 Uiso 0.584(5) 1 calc PR A 1
C44 C -0.0888(7) 0.1855(4) 0.5409(3) 0.0512(17) Uiso 0.584(5) 1 d PD A 1
H44A H -0.1278 0.2238 0.5141 0.061 Uiso 0.584(5) 1 calc PR A 1
H44B H -0.1636 0.1535 0.5530 0.061 Uiso 0.584(5) 1 calc PR A 1
C45 C -0.0351(7) 0.2136(4) 0.5980(4) 0.0541(18) Uiso 0.584(5) 1 d PD A 1
H45A H 0.0388 0.2461 0.5859 0.065 Uiso 0.584(5) 1 calc PR A 1
H45B H 0.0052 0.1753 0.6245 0.065 Uiso 0.584(5) 1 calc PR A 1
C46 C -0.1387(8) 0.2533(4) 0.6417(4) 0.0464(17) Uiso 0.584(5) 1 d PD A 1
H46A H -0.0931 0.2710 0.6813 0.070 Uiso 0.584(5) 1 calc PR A 1
H46B H -0.2118 0.2215 0.6546 0.070 Uiso 0.584(5) 1 calc PR A 1
H46C H -0.1766 0.2926 0.6167 0.070 Uiso 0.584(5) 1 calc PR A 1
O42 O 0.1707(4) 0.0469(2) 0.4883(2) 0.0461(12) Uiso 0.584(5) 1 d PD A 1
C51 C 0.1537(16) 0.1198(8) 0.4569(7) 0.103(5) Uiso 0.416(5) 1 d PD A 2
H51A H 0.2449 0.1007 0.4505 0.154 Uiso 0.416(5) 1 calc PR A 2
H51B H 0.1572 0.1709 0.4545 0.154 Uiso 0.416(5) 1 calc PR A 2
H51C H 0.0935 0.1020 0.4222 0.154 Uiso 0.416(5) 1 calc PR A 2
C52 C 0.1008(13) 0.0980(6) 0.5234(7) 0.072(4) Uiso 0.416(5) 1 d PD A 2
H52 H 0.1635 0.1128 0.5596 0.086 Uiso 0.416(5) 1 calc PR A 2
C53 C -0.0449(15) 0.1307(8) 0.5327(7) 0.108(5) Uiso 0.416(5) 1 d PD A 2
H53A H -0.0443 0.1797 0.5168 0.129 Uiso 0.416(5) 1 calc PR A 2
H53B H -0.1110 0.1043 0.5057 0.129 Uiso 0.416(5) 1 calc PR A 2
C54 C -0.0874(13) 0.1295(6) 0.6013(6) 0.077(4) Uiso 0.416(5) 1 d PD A 2
H54A H -0.0385 0.0914 0.6243 0.092 Uiso 0.416(5) 1 calc PR A 2
H54B H -0.1854 0.1186 0.6031 0.092 Uiso 0.416(5) 1 calc PR A 2
C55 C -0.0613(18) 0.1995(7) 0.6387(8) 0.104(5) Uiso 0.416(5) 1 d PD A 2
H55A H 0.0361 0.2103 0.6333 0.125 Uiso 0.416(5) 1 calc PR A 2
H55B H -0.0756 0.1897 0.6862 0.125 Uiso 0.416(5) 1 calc PR A 2
C56 C -0.1448(19) 0.2721(8) 0.6221(9) 0.105(6) Uiso 0.416(5) 1 d PD A 2
H56A H -0.1123 0.3097 0.6509 0.157 Uiso 0.416(5) 1 calc PR A 2
H56B H -0.2418 0.2647 0.6297 0.157 Uiso 0.416(5) 1 calc PR A 2
H56C H -0.1299 0.2851 0.5758 0.157 Uiso 0.416(5) 1 calc PR A 2
O52 O 0.0673(9) 0.0220(4) 0.5284(4) 0.072(2) Uiso 0.416(5) 1 d PD A 2
H6B H 0.932(4) 0.274(2) 0.8752(19) 0.050 Uiso 1 1 d . . .
H6A H 0.892(4) 0.202(2) 0.881(2) 0.050 Uiso 1 1 d . . .

loop_
_atom_site_aniso_label
_atom_site_aniso_U_11
_atom_site_aniso_U_22
_atom_site_aniso_U_33
_atom_site_aniso_U_23
_atom_site_aniso_U_13
_atom_site_aniso_U_12
C1 0.0187(12) 0.0168(11) 0.0173(12) -0.0036(10) 0.0001(10) 0.0008(10)
C2 0.0198(12) 0.0196(12) 0.0204(12) -0.0061(10) -0.0023(10) -0.0004(10)
C3 0.0206(14) 0.0281(14) 0.0254(14) -0.0023(11) 0.0056(11) -0.0023(11)
C4 0.0308(15) 0.0316(15) 0.0219(14) 0.0054(12) 0.0009(12) -0.0062(13)
C5 0.0256(14) 0.0210(13) 0.0263(14) -0.0029(11) -0.0036(11) -0.0028(11)
C6 0.0337(17) 0.0305(15) 0.0297(15) 0.0058(12) -0.0072(13) -0.0009(13)
C7 0.0309(16) 0.0371(17) 0.0385(17) 0.0031(13) -0.0131(14) 0.0063(14)
C8 0.0210(14) 0.0338(16) 0.0364(17) -0.0059(13) -0.0027(12) 0.0027(12)
C9 0.0212(13) 0.0250(13) 0.0234(13) -0.0070(11) -0.0016(11) 0.0015(11)
C10 0.0218(13) 0.0165(12) 0.0221(13) -0.0065(10) -0.0006(10) -0.0007(10)
C11 0.0194(13) 0.0232(13) 0.0243(14) -0.0047(11) 0.0012(11) -0.0008(11)
C12 0.0120(12) 0.0241(13) 0.0218(13) -0.0010(10) -0.0027(10) -0.0009(10)
C13 0.0123(12) 0.0238(13) 0.0219(13) 0.0002(10) -0.0022(10) -0.0016(10)
C14 0.0177(13) 0.0289(14) 0.0268(14) -0.0009(11) 0.0057(11) -0.0022(11)
C15 0.0287(15) 0.0292(15) 0.0273(15) 0.0085(12) 0.0046(12) -0.0054(12)
C16 0.0264(15) 0.0220(13) 0.0373(16) 0.0028(12) -0.0018(13) -0.0030(11)
C17 0.0445(19) 0.0252(16) 0.048(2) 0.0098(14) 0.0004(16) -0.0019(14)
C18 0.050(2) 0.0188(15) 0.054(2) -0.0024(14) 0.0015(17) 0.0009(14)
C19 0.0372(18) 0.0284(15) 0.0435(19) -0.0125(14) 0.0021(15) 0.0013(13)
C20 0.0293(16) 0.0262(14) 0.0296(15) -0.0030(12) -0.0038(12) -0.0014(12)
C21 0.0194(13) 0.0223(13) 0.0270(14) 0.0001(11) -0.0031(11) -0.0021(10)
C22 0.0151(12) 0.0247(13) 0.0180(12) -0.0020(10) -0.0046(10) -0.0010(10)
C23 0.0142(12) 0.0212(13) 0.0213(13) 0.0004(10) -0.0017(10) -0.0007(10)
C24 0.0143(12) 0.0241(13) 0.0215(13) -0.0032(10) -0.0046(10) 0.0009(10)
C25 0.0203(14) 0.0251(14) 0.0307(15) -0.0040(11) -0.0054(11) 0.0008(11)
C26 0.0278(15) 0.0320(16) 0.0312(15) -0.0124(12) -0.0067(12) 0.0100(13)
C27 0.0195(14) 0.0507(18) 0.0229(14) -0.0136(13) 0.0031(11) 0.0055(13)
C28 0.0205(14) 0.0408(17) 0.0242(14) 0.0000(12) 0.0043(11) -0.0025(12)
C29 0.0197(13) 0.0273(14) 0.0227(13) -0.0008(11) 0.0010(10) 0.0024(11)
C30 0.0153(12) 0.0201(12) 0.0222(13) -0.0004(10) 0.0015(10) 0.0001(10)
C31 0.0124(12) 0.0263(13) 0.0252(14) -0.0023(11) -0.0003(10) 0.0020(10)
C32 0.0312(16) 0.0389(17) 0.0299(16) 0.0005(13) -0.0031(13) -0.0025(13)
C33 0.043(2) 0.062(2) 0.0249(16) -0.0070(15) -0.0018(14) -0.0012(17)
C34 0.0286(17) 0.053(2) 0.0423(19) -0.0238(16) -0.0051(14) -0.0024(15)
C35 0.0340(18) 0.0407(19) 0.051(2) -0.0096(16) -0.0059(16) -0.0115(14)
C36 0.0298(16) 0.0404(17) 0.0312(16) -0.0045(13) -0.0010(13) -0.0080(13)
N1 0.0130(10) 0.0237(11) 0.0240(11) -0.0009(9) 0.0004(9) 0.0006(8)
N2 0.0130(10) 0.0216(11) 0.0208(11) 0.0014(8) 0.0017(8) -0.0003(8)
O1 0.0154(9) 0.0208(9) 0.0278(10) -0.0012(7) 0.0035(8) -0.0024(7)
O2 0.0144(9) 0.0247(9) 0.0317(10) 0.0002(8) 0.0044(8) 0.0005(7)
O3 0.0196(9) 0.0288(10) 0.0237(10) 0.0025(8) -0.0015(8) 0.0002(7)
O4 0.0199(10) 0.0443(12) 0.0300(11) 0.0023(9) -0.0046(8) -0.0113(9)
O6 0.0289(12) 0.0345(12) 0.0364(12) 0.0041(10) -0.0084(9) -0.0019(10)

loop_
_geom_bond_atom_site_label_1
_geom_bond_atom_site_label_2
_geom_bond_distance
_geom_bond_site_symmetry_2
_geom_bond_publ_flag
C1 C2 1.384(4) . ?
C1 C10 1.445(4) . ?
C1 C12 1.486(4) . ?
C2 C3 1.417(4) . ?
C2 C11 1.504(4) . ?
C3 C4 1.356(4) . ?
C4 C5 1.412(4) . ?
C5 C10 1.415(4) . ?
C5 C6 1.427(4) . ?
C6 C7 1.350(5) . ?
C7 C8 1.396(4) . ?
C8 C9 1.375(4) . ?
C9 C10 1.415(4) . ?
C11 O3 1.257(3) . ?
C11 O4 1.260(3) . ?
C12 C13 1.377(4) . ?
C12 C21 1.439(4) . ?
C13 C14 1.416(4) . ?
C13 C22 1.497(4) . ?
C14 C15 1.357(4) . ?
C15 C16 1.416(4) . ?
C16 C17 1.419(4) . ?
C16 C21 1.427(4) . ?
C17 C18 1.356(5) . ?
C18 C19 1.398(5) . ?
C19 C20 1.365(4) . ?
C20 C21 1.403(4) . ?
C22 O1 1.256(3) . ?
C22 O2 1.263(3) . ?
C23 N2 1.501(3) . ?
C23 C24 1.512(4) . ?
C23 C30 1.542(3) . ?
C24 C25 1.391(4) . ?
C24 C29 1.391(4) . ?
C25 C26 1.382(4) . ?
C26 C27 1.382(4) . ?
C27 C28 1.379(4) . ?
C28 C29 1.389(4) . ?
C30 N1 1.501(3) . ?
C30 C31 1.512(4) . ?
C31 C32 1.375(4) . ?
C31 C36 1.386(4) . ?
C32 C33 1.385(4) . ?
C33 C34 1.370(5) . ?
C34 C35 1.380(5) . ?
C35 C36 1.387(4) . ?
C41 C42 1.496(8) . ?
C42 O42 1.471(7) . ?
C42 C43 1.500(8) . ?
C43 C44 1.542(10) . ?
C44 C45 1.352(9) . ?
C45 C46 1.519(9) . ?
C51 C52 1.473(14) . ?
C52 O52 1.464(12) . ?
C52 C53 1.549(14) . ?
C53 C54 1.420(15) . ?
C54 C55 1.529(14) . ?
C55 C56 1.617(15) . ?
